data_4104843
loop_
_publ_author_name
'C. W. Liu'
'Bijay Sarkar'
'Yao-Jheng Huang'
'Ping-Kuei Liao'
'Ju-Chun Wang'
'Jean-Yves Saillard'
'Samia Kahlal'

_publ_section_title
;
 Octanuclear Copper(I) Clusters Inscribed in a Se12 Icosahedron:
 Anion-Induced Modulation of the Core Size and Symmetry
;
_journal_name_full 'Journal of the American Chemical Society'
_journal_page_first 11222
_journal_page_last 11233
_journal_paper_doi 10.1021/ja904089t
_journal_volume 131
_journal_year 2009
_chemical_formula_sum 'C24 H61 Cu8 F6 O12 P7 Se12'
_chemical_formula_weight 2328.36
_chemical_name_systematic
; 
 ? 
;
_space_group_IT_number 167
_symmetry_cell_setting trigonal
_symmetry_space_group_name_Hall '-R 3 2"c'
_symmetry_space_group_name_H-M 'R -3 c :H'
_atom_sites_solution_hydrogens geom
_atom_sites_solution_primary direct
_atom_sites_solution_secondary difmap
_audit_creation_method SHELXL-97
_cell_angle_alpha 90.00
_cell_angle_beta 90.00
_cell_angle_gamma 120.00
_cell_formula_units_Z 12
_cell_length_a 17.6955(3)
_cell_length_b 17.6955(3)
_cell_length_c 71.878(3)
_cell_measurement_reflns_used 8880
_cell_measurement_temperature 298(2)
_cell_measurement_theta_max 26.28
_cell_measurement_theta_min 2.30
_cell_volume 19491.8(9)
_computing_cell_refinement 'Bruker SMART'
_computing_data_collection 'Bruker SMART'
_computing_data_reduction 'Bruker SAINT'
_computing_molecular_graphics 'Bruker SHELXTL'
_computing_publication_material 'Bruker SHELXTL'
_computing_structure_refinement 'SHELXL-97 (Sheldrick, 2008)'
_computing_structure_solution 'SHELXS-97 (Sheldrick, 2008)'
_diffrn_ambient_temperature 298(2)
_diffrn_measured_fraction_theta_full 0.999
_diffrn_measured_fraction_theta_max 0.999
_diffrn_measurement_device_type 'CCD area detector'
_diffrn_measurement_method 'phi and omega scans'
_diffrn_radiation_monochromator graphite
_diffrn_radiation_source 'fine-focus sealed tube'
_diffrn_radiation_type MoK\a
_diffrn_radiation_wavelength 0.71073
_diffrn_reflns_av_R_equivalents 0.0633
_diffrn_reflns_av_sigmaI/netI 0.0489
_diffrn_reflns_limit_h_max 19
_diffrn_reflns_limit_h_min -21
_diffrn_reflns_limit_k_max 21
_diffrn_reflns_limit_k_min -14
_diffrn_reflns_limit_l_max 85
_diffrn_reflns_limit_l_min -74
_diffrn_reflns_number 31392
_diffrn_reflns_theta_full 25.00
_diffrn_reflns_theta_max 25.00
_diffrn_reflns_theta_min 1.44
_exptl_absorpt_coefficient_mu 9.520
_exptl_absorpt_correction_T_max 0.4671
_exptl_absorpt_correction_T_min 0.1041
_exptl_absorpt_correction_type multi-scan
_exptl_absorpt_process_details SADABS
_exptl_crystal_colour green
_exptl_crystal_density_diffrn 2.380
_exptl_crystal_description hexagonal
_exptl_crystal_F_000 13200
_exptl_crystal_size_max 0.40
_exptl_crystal_size_mid 0.20
_exptl_crystal_size_min 0.08
_refine_diff_density_max 1.708
_refine_diff_density_min -1.458
_refine_diff_density_rms 0.270
_refine_ls_extinction_method none
_refine_ls_goodness_of_fit_ref 1.091
_refine_ls_hydrogen_treatment mixed
_refine_ls_matrix_type full
_refine_ls_number_parameters 233
_refine_ls_number_reflns 3827
_refine_ls_number_restraints 0
_refine_ls_restrained_S_all 1.091
_refine_ls_R_factor_all 0.0685
_refine_ls_R_factor_gt 0.0518
_refine_ls_shift/su_max 0.007
_refine_ls_shift/su_mean 0.000
_refine_ls_structure_factor_coef Fsqd
_refine_ls_weighting_details 'calc w=1/[\s^2^(Fo^2^)+(0.1092P)^2^+0.0000P] where P=(Fo^2^+2Fc^2^)/3'
_refine_ls_weighting_scheme calc
_refine_ls_wR_factor_gt 0.1505
_refine_ls_wR_factor_ref 0.1620
_reflns_number_gt 2947
_reflns_number_total 3827
_reflns_threshold_expression >2sigma(I)
_cod_data_source_file ja904089t_si_002_5.cif
_cod_data_source_block 3b
_cod_original_cell_volume 19491.8(8)
_cod_original_sg_symbol_H-M 'R -3 c'
_cod_database_code 4104843

loop_
_symmetry_equiv_pos_as_xyz
'x, y, z'
'-y, x-y, z'
'-x+y, -x, z'
'y, x, -z+1/2'
'x-y, -y, -z+1/2'
'-x, -x+y, -z+1/2'
'x+2/3, y+1/3, z+1/3'
'-y+2/3, x-y+1/3, z+1/3'
'-x+y+2/3, -x+1/3, z+1/3'
'y+2/3, x+1/3, -z+5/6'
'x-y+2/3, -y+1/3, -z+5/6'
'-x+2/3, -x+y+1/3, -z+5/6'
'x+1/3, y+2/3, z+2/3'
'-y+1/3, x-y+2/3, z+2/3'
'-x+y+1/3, -x+2/3, z+2/3'
'y+1/3, x+2/3, -z+7/6'
'x-y+1/3, -y+2/3, -z+7/6'
'-x+1/3, -x+y+2/3, -z+7/6'
'-x, -y, -z'
'y, -x+y, -z'
'x-y, x, -z'
'-y, -x, z-1/2'
'-x+y, y, z-1/2'
'x, x-y, z-1/2'
'-x+2/3, -y+1/3, -z+1/3'
'y+2/3, -x+y+1/3, -z+1/3'
'x-y+2/3, x+1/3, -z+1/3'
'-y+2/3, -x+1/3, z-1/6'
'-x+y+2/3, y+1/3, z-1/6'
'x+2/3, x-y+1/3, z-1/6'
'-x+1/3, -y+2/3, -z+2/3'
'y+1/3, -x+y+2/3, -z+2/3'
'x-y+1/3, x+2/3, -z+2/3'
'-y+1/3, -x+2/3, z+1/6'
'-x+y+1/3, y+2/3, z+1/6'
'x+1/3, x-y+2/3, z+1/6'

loop_
_atom_site_label
_atom_site_type_symbol
_atom_site_fract_x
_atom_site_fract_y
_atom_site_fract_z
_atom_site_U_iso_or_equiv
_atom_site_adp_type
_atom_site_occupancy
_atom_site_symmetry_multiplicity
_atom_site_calc_flag
_atom_site_refinement_flags
_atom_site_disorder_group
Se1 Se 0.25020(4) 0.51161(5) 0.051500(11) 0.0448(2) Uani 1 1 d . .
Se2 Se 0.19292(5) 0.60621(5) 0.133323(11) 0.0502(3) Uani 1 1 d . .
Se3 Se 0.22004(5) 0.42548(5) 0.101855(12) 0.0479(3) Uani 1 1 d . .
Se4 Se 0.45234(4) 0.54737(4) 0.080702(11) 0.0459(2) Uani 1 1 d . .
Cu1 Cu 0.17939(8) 0.53314(8) 0.104572(16) 0.0492(3) Uani 0.92 1 d P 1
Cu2 Cu 0.31745(6) 0.56132(8) 0.083499(15) 0.0562(3) Uani 0.92 1 d P 1
Cu3 Cu 0.3333 0.6667 0.05390(5) 0.0469(10) Uani 0.92 3 d SP 1
Cu4 Cu 0.3333 0.6667 0.11506(3) 0.0522(5) Uani 0.92 3 d SP 1
Cu5 Cu 0.2301(13) 0.5783(12) 0.10080(19) 0.064(4) Uani 0.08 1 d P 2
Cu6 Cu 0.3069(4) 0.5062(4) 0.07922(9) 0.0122(14) Uani 0.08 1 d P 2
Cu7 Cu 0.3333 0.6667 0.0611(7) 0.052(12) Uani 0.08 3 d SP 2
Cu8 Cu 0.3333 0.6667 0.1300(2) 0.022(3) Uani 0.08 3 d SP 2
P1 P 0.12353(11) 0.50066(11) 0.05516(3) 0.0424(4) Uani 1 1 d . .
P2 P 0.14379(12) 0.69138(12) 0.12517(3) 0.0477(5) Uani 1 1 d . .
O1 O 0.1057(4) 0.5532(3) 0.03979(8) 0.0540(14) Uani 1 1 d . .
O2 O 0.0571(3) 0.4020(3) 0.05177(8) 0.0618(14) Uani 1 1 d . .
O3 O 0.0443(3) 0.6253(4) 0.12077(9) 0.0692(15) Uani 1 1 d . .
O4 O 0.1378(4) 0.7423(4) 0.14222(8) 0.0671(15) Uani 1 1 d . .
C1 C 0.1262(7) 0.5511(7) 0.02029(14) 0.076(3) Uani 1 1 d . .
H1A H 0.0964 0.4914 0.0158 0.092 Uiso 1 1 calc R .
H1B H 0.1885 0.5747 0.0188 0.092 Uiso 1 1 calc R .
C2 C 0.0976(9) 0.6038(7) 0.00957(14) 0.106(4) Uani 1 1 d . .
H2A H 0.1105 0.6028 -0.0034 0.159 Uiso 1 1 calc R .
H2B H 0.1278 0.6629 0.0140 0.159 Uiso 1 1 calc R .
H2C H 0.0359 0.5799 0.0111 0.159 Uiso 1 1 calc R .
C3 C -0.0151(6) 0.6494(6) 0.11355(17) 0.083(3) Uani 1 1 d . .
H3A H -0.0002 0.6690 0.1008 0.100 Uiso 1 1 calc R .
H3B H -0.0130 0.6965 0.1208 0.100 Uiso 1 1 calc R .
C4 C 0.2127(6) 0.8187(9) 0.14955(16) 0.101(4) Uani 1 1 d . .
H4A H 0.2516 0.8017 0.1553 0.121 Uiso 1 1 calc R .
H4B H 0.2440 0.8582 0.1394 0.121 Uiso 1 1 calc R .
C5 C 0.1899(8) 0.8631(7) 0.16287(15) 0.088(3) Uani 1 1 d . .
H5A H 0.2418 0.9135 0.1673 0.131 Uiso 1 1 calc R .
H5B H 0.1601 0.8248 0.1731 0.131 Uiso 1 1 calc R .
H5C H 0.1523 0.8811 0.1572 0.131 Uiso 1 1 calc R .
C6 C -0.0363(6) 0.3641(8) 0.0537(2) 0.133(6) Uani 1 1 d . .
H6A H -0.0529 0.3433 0.0664 0.160 Uiso 1 1 calc R .
H6B H -0.0516 0.4090 0.0516 0.160 Uiso 1 1 calc R .
C7 C -0.0836(7) 0.2948(8) 0.0414(2) 0.120(4) Uani 1 1 d . .
H7A H -0.1449 0.2724 0.0432 0.179 Uiso 1 1 calc R .
H7B H -0.0702 0.2493 0.0437 0.179 Uiso 1 1 calc R .
H7C H -0.0680 0.3151 0.0288 0.179 Uiso 1 1 calc R .
C8 C -0.1021(7) 0.5731(8) 0.1144(3) 0.150(7) Uani 1 1 d . .
H8A H -0.1437 0.5878 0.1095 0.226 Uiso 1 1 calc R .
H8B H -0.1164 0.5543 0.1271 0.226 Uiso 1 1 calc R .
H8C H -0.1036 0.5270 0.1071 0.226 Uiso 1 1 calc R .
P3 P 0.3333 0.6667 -0.02283(10) 0.131(3) Uani 1 3 d S .
F1 F 0.2800(11) 0.5850(12) -0.0103(2) 0.303(11) Uani 1 1 d . .
F2 F 0.3519(11) 0.6078(9) -0.0344(3) 0.278(9) Uani 1 1 d . .
H0 H 0.3333 0.6667 0.0925(17) 0.050 Uiso 1 3 d S .

loop_
_atom_site_aniso_label
_atom_site_aniso_U_11
_atom_site_aniso_U_22
_atom_site_aniso_U_33
_atom_site_aniso_U_23
_atom_site_aniso_U_13
_atom_site_aniso_U_12
Se1 0.0415(4) 0.0433(4) 0.0507(5) -0.0072(3) -0.0043(3) 0.0221(3)
Se2 0.0559(5) 0.0562(4) 0.0459(5) 0.0093(3) 0.0101(3) 0.0336(4)
Se3 0.0489(4) 0.0388(4) 0.0508(5) 0.0004(3) -0.0061(3) 0.0181(3)
Se4 0.0503(4) 0.0437(4) 0.0493(5) 0.0001(3) 0.0019(3) 0.0277(3)
Cu1 0.0462(6) 0.0485(6) 0.0528(7) 0.0021(5) 0.0002(5) 0.0235(5)
Cu2 0.0462(6) 0.0688(8) 0.0507(7) 0.0099(6) 0.0018(4) 0.0265(5)
Cu3 0.0441(10) 0.0441(10) 0.053(2) 0.000 0.000 0.0220(5)
Cu4 0.0455(7) 0.0455(7) 0.0655(16) 0.000 0.000 0.0228(3)
Cu5 0.097(12) 0.094(12) 0.038(8) -0.019(8) -0.024(8) 0.076(11)
Cu6 0.029(4) 0.000(3) 0.015(4) -0.014(3) -0.002(3) 0.013(3)
Cu7 0.037(10) 0.037(10) 0.08(4) 0.000 0.000 0.018(5)
Cu8 0.035(5) 0.035(5) -0.002(7) 0.000 0.000 0.017(3)
P1 0.0391(9) 0.0378(9) 0.0474(11) -0.0030(7) -0.0061(7) 0.0170(7)
P2 0.0446(10) 0.0530(10) 0.0505(11) 0.0048(8) 0.0096(8) 0.0281(8)
O1 0.060(3) 0.065(3) 0.045(3) -0.003(2) -0.011(2) 0.037(3)
O2 0.043(3) 0.044(3) 0.087(4) -0.012(3) -0.002(3) 0.013(2)
O3 0.054(3) 0.072(4) 0.085(4) 0.017(3) 0.005(3) 0.034(3)
O4 0.082(4) 0.067(3) 0.057(3) -0.005(3) 0.016(3) 0.041(3)
C1 0.086(7) 0.097(7) 0.057(6) -0.006(5) -0.011(5) 0.054(6)
C2 0.165(12) 0.118(9) 0.054(6) 0.013(6) -0.014(7) 0.086(9)
C3 0.054(5) 0.076(6) 0.127(9) 0.005(6) -0.006(5) 0.037(5)
C4 0.070(6) 0.142(10) 0.067(7) -0.031(7) -0.009(5) 0.036(7)
C5 0.117(8) 0.083(6) 0.078(7) -0.017(6) -0.010(6) 0.062(6)
C6 0.042(5) 0.099(8) 0.212(16) -0.063(9) 0.015(7) 0.000(5)
C7 0.063(7) 0.120(10) 0.152(13) -0.021(9) -0.031(7) 0.028(7)
C8 0.056(6) 0.087(8) 0.30(2) 0.031(11) -0.025(9) 0.031(6)
P3 0.163(4) 0.163(4) 0.068(4) 0.000 0.000 0.081(2)
F1 0.31(2) 0.34(2) 0.29(2) 0.199(17) 0.183(17) 0.182(17)
F2 0.246(15) 0.217(14) 0.37(3) -0.078(15) 0.057(16) 0.118(12)

loop_
_atom_type_symbol
_atom_type_description
_atom_type_scat_dispersion_real
_atom_type_scat_dispersion_imag
_atom_type_scat_source
C C 0.0033 0.0016 'International Tables Vol C Tables 4.2.6.8 and 6.1.1.4'
H H 0.0000 0.0000 'International Tables Vol C Tables 4.2.6.8 and 6.1.1.4'
O O 0.0106 0.0060 'International Tables Vol C Tables 4.2.6.8 and 6.1.1.4'
F F 0.0171 0.0103 'International Tables Vol C Tables 4.2.6.8 and 6.1.1.4'
P P 0.1023 0.0942 'International Tables Vol C Tables 4.2.6.8 and 6.1.1.4'
Cu Cu 0.3201 1.2651 'International Tables Vol C Tables 4.2.6.8 and 6.1.1.4'
Se Se -0.0929 2.2259 'International Tables Vol C Tables 4.2.6.8 and 6.1.1.4'

loop_
_geom_angle_atom_site_label_1
_geom_angle_atom_site_label_2
_geom_angle_atom_site_label_3
_geom_angle
_geom_angle_site_symmetry_1
_geom_angle_site_symmetry_3
P1 Se1 Cu6 110.56(18) . .
P1 Se1 Cu3 96.29(5) . .
Cu6 Se1 Cu3 87.32(19) . .
P1 Se1 Cu7 94.59(17) . .
Cu6 Se1 Cu7 76.7(10) . .
Cu3 Se1 Cu7 12.0(11) . .
P1 Se1 Cu2 101.89(6) . .
Cu6 Se1 Cu2 21.81(15) . .
Cu3 Se1 Cu2 67.84(9) . .
Cu7 Se1 Cu2 56.4(10) . .
P2 Se2 Cu8 112.70(15) . .
P2 Se2 Cu1 100.18(7) . .
Cu8 Se2 Cu1 87.2(3) . .
P2 Se2 Cu4 102.54(6) . .
Cu8 Se2 Cu4 24.9(4) . .
Cu1 Se2 Cu4 65.82(5) . .
P2 Se2 Cu5 96.9(3) . .
Cu8 Se2 Cu5 69.5(5) . .
Cu1 Se2 Cu5 20.6(4) . .
Cu4 Se2 Cu5 46.3(4) . .
P2 Se3 Cu6 103.55(19) 2_665 .
P2 Se3 Cu1 103.67(6) 2_665 .
Cu6 Se3 Cu1 86.14(17) . .
P2 Se3 Cu2 96.90(6) 2_665 .
Cu6 Se3 Cu2 21.86(15) . .
Cu1 Se3 Cu2 67.17(4) . .
P2 Se3 Cu5 97.3(3) 2_665 .
Cu6 Se3 Cu5 69.1(4) . .
Cu1 Se3 Cu5 19.8(4) . .
Cu2 Se3 Cu5 48.6(4) . .
P1 Se4 Cu6 100.31(18) 2_665 .
P1 Se4 Cu1 106.88(6) 2_665 2_665
Cu6 Se4 Cu1 87.61(16) . 2_665
P1 Se4 Cu2 95.56(6) 2_665 .
Cu6 Se4 Cu2 22.00(15) . .
Cu1 Se4 Cu2 68.26(4) 2_665 .
P1 Se4 Cu5 100.6(3) 2_665 2_665
Cu6 Se4 Cu5 69.7(4) . 2_665
Cu1 Se4 Cu5 20.0(4) 2_665 2_665
Cu2 Se4 Cu5 49.1(4) . 2_665
Se3 Cu1 Se4 119.39(5) . 3_565
Se3 Cu1 Se2 121.43(6) . .
Se4 Cu1 Se2 117.78(5) 3_565 .
Se3 Cu1 Cu4 98.62(4) . .
Se4 Cu1 Cu4 121.82(6) 3_565 .
Se2 Cu1 Cu4 59.63(5) . .
Se3 Cu1 Cu2 59.28(4) . .
Se4 Cu1 Cu2 97.73(5) 3_565 .
Se2 Cu1 Cu2 123.33(6) . .
Cu4 Cu1 Cu2 64.32(5) . .
Se3 Cu1 Cu2 125.70(6) . 3_565
Se4 Cu1 Cu2 58.57(4) 3_565 3_565
Se2 Cu1 Cu2 94.30(5) . 3_565
Cu4 Cu1 Cu2 63.63(5) . 3_565
Cu2 Cu1 Cu2 67.15(6) . 3_565
Se3 Cu2 Se4 100.23(5) . .
Se3 Cu2 Se1 99.53(5) . .
Se4 Cu2 Se1 101.32(5) . .
Se3 Cu2 Cu1 53.55(3) . .
Se4 Cu2 Cu1 146.92(5) . .
Se1 Cu2 Cu1 102.73(5) . .
Se3 Cu2 Cu3 147.31(5) . .
Se4 Cu2 Cu3 102.91(4) . .
Se1 Cu2 Cu3 53.45(5) . .
Cu1 Cu2 Cu3 109.61(5) . .
Se3 Cu2 Cu1 104.18(5) . 2_665
Se4 Cu2 Cu1 53.18(3) . 2_665
Se1 Cu2 Cu1 147.65(5) . 2_665
Cu1 Cu2 Cu1 109.00(6) . 2_665
Cu3 Cu2 Cu1 108.13(5) . 2_665
Se3 Cu2 Cu4 90.22(5) . .
Se4 Cu2 Cu4 109.69(4) . .
Se1 Cu2 Cu4 145.25(5) . .
Cu1 Cu2 Cu4 57.34(4) . .
Cu3 Cu2 Cu4 103.21(7) . .
Cu1 Cu2 Cu4 56.82(4) 2_665 .
Se3 Cu2 Cu2 110.24(5) . 3_565
Se4 Cu2 Cu2 146.55(5) . 3_565
Se1 Cu2 Cu2 87.25(4) . 3_565
Cu1 Cu2 Cu2 57.23(4) . 3_565
Cu3 Cu2 Cu2 56.74(5) . 3_565
Cu1 Cu2 Cu2 104.49(4) 2_665 3_565
Cu4 Cu2 Cu2 58.18(3) . 3_565
Se3 Cu2 Cu2 147.90(3) . 2_665
Se4 Cu2 Cu2 86.84(5) . 2_665
Se1 Cu2 Cu2 109.80(3) . 2_665
Cu1 Cu2 Cu2 105.78(4) . 2_665
Cu3 Cu2 Cu2 56.74(5) . 2_665
Cu1 Cu2 Cu2 55.62(4) 2_665 2_665
Cu4 Cu2 Cu2 58.18(3) . 2_665
Cu2 Cu2 Cu2 60.001(1) 3_565 2_665
Se3 Cu2 H0 118(3) . .
Se4 Cu2 H0 116.7(3) . .
Se1 Cu2 H0 118(3) . .
Cu1 Cu2 H0 70.1(18) . .
Cu3 Cu2 H0 71(4) . .
Cu1 Cu2 H0 68.8(17) 2_665 .
Cu4 Cu2 H0 32(4) . .
Cu2 Cu2 H0 35.7(18) 3_565 .
Cu2 Cu2 H0 35.7(18) 2_665 .
Se1 Cu3 Se1 119.48(2) 3_565 2_665
Se1 Cu3 Se1 119.48(2) 3_565 .
Se1 Cu3 Se1 119.48(2) 2_665 .
Se1 Cu3 Cu2 124.70(12) 3_565 .
Se1 Cu3 Cu2 96.78(8) 2_665 .
Se1 Cu3 Cu2 58.71(5) . .
Se1 Cu3 Cu2 58.71(5) 3_565 3_565
Se1 Cu3 Cu2 124.70(12) 2_665 3_565
Se1 Cu3 Cu2 96.79(8) . 3_565
Cu2 Cu3 Cu2 66.52(9) . 3_565
Se1 Cu3 Cu2 96.79(8) 3_565 2_665
Se1 Cu3 Cu2 58.71(5) 2_665 2_665
Se1 Cu3 Cu2 124.70(12) . 2_665
Cu2 Cu3 Cu2 66.52(9) . 2_665
Cu2 Cu3 Cu2 66.52(9) 3_565 2_665
Se2 Cu4 Se2 95.46(7) . 2_665
Se2 Cu4 Se2 95.46(7) . 3_565
Se2 Cu4 Se2 95.46(7) 2_665 3_565
Se2 Cu4 Cu1 54.55(3) . .
Se2 Cu4 Cu1 100.45(3) 2_665 .
Se2 Cu4 Cu1 146.99(5) 3_565 .
Se2 Cu4 Cu1 100.45(3) . 3_565
Se2 Cu4 Cu1 146.99(5) 2_665 3_565
Se2 Cu4 Cu1 54.55(3) 3_565 3_565
Cu1 Cu4 Cu1 112.36(5) . 3_565
Se2 Cu4 Cu1 146.99(5) . 2_665
Se2 Cu4 Cu1 54.56(3) 2_665 2_665
Se2 Cu4 Cu1 100.45(3) 3_565 2_665
Cu1 Cu4 Cu1 112.36(5) . 2_665
Cu1 Cu4 Cu1 112.36(5) 3_565 2_665
Se2 Cu4 Cu2 88.75(3) . 3_565
Se2 Cu4 Cu2 151.34(6) 2_665 3_565
Se2 Cu4 Cu2 112.39(4) 3_565 3_565
Cu1 Cu4 Cu2 59.54(4) . 3_565
Cu1 Cu4 Cu2 58.34(4) 3_565 3_565
Cu1 Cu4 Cu2 111.10(8) 2_665 3_565
Se2 Cu4 Cu2 151.34(6) . 2_665
Se2 Cu4 Cu2 112.39(4) 2_665 2_665
Se2 Cu4 Cu2 88.75(3) 3_565 2_665
Cu1 Cu4 Cu2 111.10(8) . 2_665
Cu1 Cu4 Cu2 59.55(4) 3_565 2_665
Cu1 Cu4 Cu2 58.34(4) 2_665 2_665
Cu2 Cu4 Cu2 63.63(6) 3_565 2_665
Se2 Cu4 Cu2 112.39(4) . .
Se2 Cu4 Cu2 88.75(3) 2_665 .
Se2 Cu4 Cu2 151.34(6) 3_565 .
Cu1 Cu4 Cu2 58.34(4) . .
Cu1 Cu4 Cu2 111.10(8) 3_565 .
Cu1 Cu4 Cu2 59.54(4) 2_665 .
Cu2 Cu4 Cu2 63.63(6) 3_565 .
Cu2 Cu4 Cu2 63.63(6) 2_665 .
Se2 Cu4 H0 121.30(5) . .
Se2 Cu4 H0 121.30(5) 2_665 .
Se2 Cu4 H0 121.30(5) 3_565 .
Cu1 Cu4 H0 73.60(5) . .
Cu1 Cu4 H0 73.60(5) 3_565 .
Cu1 Cu4 H0 73.60(5) 2_665 .
Cu2 Cu4 H0 37.50(4) 3_565 .
Cu2 Cu4 H0 37.50(4) 2_665 .
Cu2 Cu4 H0 37.50(4) . .
Se2 Cu5 Se4 104.5(6) . 3_565
Se2 Cu5 Se3 106.5(6) . .
Se4 Cu5 Se3 102.7(6) 3_565 .
Se2 Cu5 Cu8 48.8(3) . .
Se4 Cu5 Cu8 146.4(5) 3_565 .
Se3 Cu5 Cu8 104.6(4) . .
Se2 Cu5 Cu6 147.3(5) . .
Se4 Cu5 Cu6 101.8(4) 3_565 .
Se3 Cu5 Cu6 48.3(3) . .
Cu8 Cu5 Cu6 110.9(6) . .
Se2 Cu5 Cu6 101.8(4) . 3_565
Se4 Cu5 Cu6 50.0(3) 3_565 3_565
Se3 Cu5 Cu6 145.3(5) . 3_565
Cu8 Cu5 Cu6 109.1(6) . 3_565
Cu6 Cu5 Cu6 110.0(6) . 3_565
Se2 Cu5 Cu5 83.1(5) . 3_565
Se4 Cu5 Cu5 106.7(6) 3_565 3_565
Se3 Cu5 Cu5 145.7(6) . 3_565
Cu8 Cu5 Cu5 56.8(4) . 3_565
Cu6 Cu5 Cu5 107.5(5) . 3_565
Cu6 Cu5 Cu5 56.9(5) 3_565 3_565
Se2 Cu5 Cu5 105.4(4) . 2_665
Se4 Cu5 Cu5 145.1(4) 3_565 2_665
Se3 Cu5 Cu5 85.7(6) . 2_665
Cu8 Cu5 Cu5 56.8(4) . 2_665
Cu6 Cu5 Cu5 58.9(5) . 2_665
Cu6 Cu5 Cu5 105.9(5) 3_565 2_665
Cu5 Cu5 Cu5 59.999(3) 3_565 2_665
Se2 Cu5 H0 113(3) . .
Se4 Cu5 H0 115(3) 3_565 .
Se3 Cu5 H0 114.8(8) . .
Cu8 Cu5 H0 70(4) . .
Cu6 Cu5 H0 72(2) . .
Cu6 Cu5 H0 70.7(19) 3_565 .
Cu5 Cu5 H0 35.2(18) 3_565 .
Cu5 Cu5 H0 35.2(18) 2_665 .
Se3 Cu6 Se1 120.0(3) . .
Se3 Cu6 Se4 118.6(3) . .
Se1 Cu6 Se4 118.6(3) . .
Se3 Cu6 Cu5 62.6(4) . .
Se1 Cu6 Cu5 98.3(3) . .
Se4 Cu6 Cu5 124.0(5) . .
Se3 Cu6 Cu5 97.9(3) . 2_665
Se1 Cu6 Cu5 125.5(5) . 2_665
Se4 Cu6 Cu5 60.2(4) . 2_665
Cu5 Cu6 Cu5 64.2(8) . 2_665
Se3 Cu6 Cu7 132.5(6) . .
Se1 Cu6 Cu7 55.0(7) . .
Se4 Cu6 Cu7 95.9(2) . .
Cu5 Cu6 Cu7 71.3(8) . .
Cu5 Cu6 Cu7 70.5(8) 2_665 .
Se1 Cu7 Se1 112.5(9) 3_565 2_665
Se1 Cu7 Se1 112.5(9) 3_565 .
Se1 Cu7 Se1 112.5(9) 2_665 .
Se1 Cu7 Cu6 144.7(6) 3_565 .
Se1 Cu7 Cu6 102.7(3) 2_665 .
Se1 Cu7 Cu6 48.2(3) . .
Se1 Cu7 Cu6 48.2(3) 3_565 3_565
Se1 Cu7 Cu6 144.7(6) 2_665 3_565
Se1 Cu7 Cu6 102.7(3) . 3_565
Cu6 Cu7 Cu6 101.9(11) . 3_565
Se1 Cu7 Cu6 102.7(3) 3_565 2_665
Se1 Cu7 Cu6 48.2(3) 2_665 2_665
Se1 Cu7 Cu6 144.7(6) . 2_665
Cu6 Cu7 Cu6 101.9(11) . 2_665
Cu6 Cu7 Cu6 101.9(11) 3_565 2_665
Se2 Cu8 Se2 118.78(15) 2_665 .
Se2 Cu8 Se2 118.78(15) 2_665 3_565
Se2 Cu8 Se2 118.78(15) . 3_565
Se2 Cu8 Cu5 96.9(4) 2_665 .
Se2 Cu8 Cu5 61.7(4) . .
Se2 Cu8 Cu5 127.8(6) 3_565 .
Se2 Cu8 Cu5 127.8(6) 2_665 3_565
Se2 Cu8 Cu5 96.9(4) . 3_565
Se2 Cu8 Cu5 61.7(4) 3_565 3_565
Cu5 Cu8 Cu5 66.4(8) . 3_565
Se2 Cu8 Cu5 61.7(4) 2_665 2_665
Se2 Cu8 Cu5 127.8(6) . 2_665
Se2 Cu8 Cu5 96.9(4) 3_565 2_665
Cu5 Cu8 Cu5 66.4(8) . 2_665
Cu5 Cu8 Cu5 66.4(8) 3_565 2_665
O2 P1 O1 106.8(3) . .
O2 P1 Se1 104.3(2) . .
O1 P1 Se1 111.5(2) . .
O2 P1 Se4 111.7(2) . 3_565
O1 P1 Se4 102.3(2) . 3_565
Se1 P1 Se4 119.67(8) . 3_565
O4 P2 O3 102.2(3) . .
O4 P2 Se2 111.0(2) . .
O3 P2 Se2 103.1(2) . .
O4 P2 Se3 110.1(2) . 3_565
O3 P2 Se3 110.4(2) . 3_565
Se2 P2 Se3 118.58(8) . 3_565
C1 O1 P1 122.4(5) . .
C6 O2 P1 123.3(6) . .
C3 O3 P2 124.8(6) . .
C4 O4 P2 122.4(6) . .
O1 C1 C2 108.5(8) . .
O1 C1 H1A 110.0 . .
C2 C1 H1A 110.0 . .
O1 C1 H1B 110.0 . .
C2 C1 H1B 110.0 . .
H1A C1 H1B 108.4 . .
C1 C2 H2A 109.5 . .
C1 C2 H2B 109.5 . .
H2A C2 H2B 109.5 . .
C1 C2 H2C 109.5 . .
H2A C2 H2C 109.5 . .
H2B C2 H2C 109.5 . .
O3 C3 C8 107.9(8) . .
O3 C3 H3A 110.1 . .
C8 C3 H3A 110.1 . .
O3 C3 H3B 110.1 . .
C8 C3 H3B 110.1 . .
H3A C3 H3B 108.4 . .
C5 C4 O4 112.6(9) . .
C5 C4 H4A 109.1 . .
O4 C4 H4A 109.1 . .
C5 C4 H4B 109.1 . .
O4 C4 H4B 109.1 . .
H4A C4 H4B 107.8 . .
C4 C5 H5A 109.5 . .
C4 C5 H5B 109.5 . .
H5A C5 H5B 109.5 . .
C4 C5 H5C 109.5 . .
H5A C5 H5C 109.5 . .
H5B C5 H5C 109.5 . .
C7 C6 O2 112.7(10) . .
C7 C6 H6A 109.0 . .
O2 C6 H6A 109.0 . .
C7 C6 H6B 109.0 . .
O2 C6 H6B 109.0 . .
H6A C6 H6B 107.8 . .
C6 C7 H7A 109.5 . .
C6 C7 H7B 109.5 . .
H7A C7 H7B 109.5 . .
C6 C7 H7C 109.5 . .
H7A C7 H7C 109.5 . .
H7B C7 H7C 109.5 . .
C3 C8 H8A 109.5 . .
C3 C8 H8B 109.5 . .
H8A C8 H8B 109.5 . .
C3 C8 H8C 109.5 . .
H8A C8 H8C 109.5 . .
H8B C8 H8C 109.5 . .
F2 P3 F2 91.9(12) 3_565 2_665
F2 P3 F2 91.9(12) 3_565 .
F2 P3 F2 91.9(12) 2_665 .
F2 P3 F1 93.2(10) 3_565 .
F2 P3 F1 174.3(9) 2_665 .
F2 P3 F1 85.4(10) . .
F2 P3 F1 85.4(10) 3_565 3_565
F2 P3 F1 93.2(10) 2_665 3_565
F2 P3 F1 174.3(9) . 3_565
F1 P3 F1 89.8(11) . 3_565
F2 P3 F1 174.3(9) 3_565 2_665
F2 P3 F1 85.4(10) 2_665 2_665
F2 P3 F1 93.2(10) . 2_665
F1 P3 F1 89.8(11) . 2_665
F1 P3 F1 89.8(11) 3_565 2_665

loop_
_geom_bond_atom_site_label_1
_geom_bond_atom_site_label_2
_geom_bond_distance
_geom_bond_site_symmetry_2
Se1 P1 2.1671(18) .
Se1 Cu6 2.254(7) .
Se1 Cu3 2.3845(8) .
Se1 Cu7 2.476(14) .
Se1 Cu2 2.5364(13) .
Se2 P2 2.163(2) .
Se2 Cu8 2.1722(19) .
Se2 Cu1 2.3855(14) .
Se2 Cu4 2.5264(14) .
Se2 Cu5 2.543(14) .
Se3 P2 2.179(2) 2_665
Se3 Cu6 2.203(7) .
Se3 Cu1 2.3571(13) .
Se3 Cu2 2.5192(13) .
Se3 Cu5 2.621(15) .
Se4 P1 2.176(2) 2_665
Se4 Cu6 2.301(7) .
Se4 Cu1 2.3710(14) 2_665
Se4 Cu2 2.5273(13) .
Se4 Cu5 2.607(14) 2_665
Cu1 Se4 2.3710(14) 3_565
Cu1 Cu4 2.6713(13) .
Cu1 Cu2 2.7006(16) .
Cu1 Cu2 2.7511(16) 3_565
Cu2 Cu3 2.749(3) .
Cu2 Cu1 2.7513(16) 2_665
Cu2 Cu4 2.860(2) .
Cu2 Cu2 3.015(2) 3_565
Cu2 Cu2 3.015(2) 2_665
Cu2 H0 1.86(4) .
Cu3 Se1 2.3845(8) 3_565
Cu3 Se1 2.3845(8) 2_665
Cu3 Cu2 2.749(3) 3_565
Cu3 Cu2 2.749(3) 2_665
Cu4 Se2 2.5264(14) 2_665
Cu4 Se2 2.5265(14) 3_565
Cu4 Cu1 2.6713(13) 3_565
Cu4 Cu1 2.6713(13) 2_665
Cu4 Cu2 2.860(2) 3_565
Cu4 Cu2 2.860(2) 2_665
Cu4 H0 1.63(12) .
Cu5 Se4 2.607(14) 3_565
Cu5 Cu8 2.705(18) .
Cu5 Cu6 2.759(15) .
Cu5 Cu6 2.817(15) 3_565
Cu5 Cu5 2.96(4) 3_565
Cu5 Cu5 2.96(4) 2_665
Cu5 H0 1.81(5) .
Cu6 Cu5 2.817(15) 2_665
Cu6 Cu7 2.94(2) .
Cu7 Se1 2.476(14) 3_565
Cu7 Se1 2.476(14) 2_665
Cu7 Cu6 2.94(2) 3_565
Cu7 Cu6 2.94(2) 2_665
Cu8 Se2 2.1721(19) 2_665
Cu8 Se2 2.1722(19) 3_565
Cu8 Cu5 2.705(18) 3_565
Cu8 Cu5 2.705(18) 2_665
P1 O2 1.562(5) .
P1 O1 1.573(5) .
P1 Se4 2.176(2) 3_565
P2 O4 1.555(5) .
P2 O3 1.584(6) .
P2 Se3 2.179(2) 3_565
O1 C1 1.453(11) .
O2 C6 1.447(10) .
O3 C3 1.415(10) .
O4 C4 1.439(12) .
C1 C2 1.481(13) .
C1 H1A 0.9700 .
C1 H1B 0.9700 .
C2 H2A 0.9600 .
C2 H2B 0.9600 .
C2 H2C 0.9600 .
C3 C8 1.454(14) .
C3 H3A 0.9700 .
C3 H3B 0.9700 .
C4 C5 1.419(14) .
C4 H4A 0.9700 .
C4 H4B 0.9700 .
C5 H5A 0.9600 .
C5 H5B 0.9600 .
C5 H5C 0.9600 .
C6 C7 1.402(15) .
C6 H6A 0.9700 .
C6 H6B 0.9700 .
C7 H7A 0.9600 .
C7 H7B 0.9600 .
C7 H7C 0.9600 .
C8 H8A 0.9600 .
C8 H8B 0.9600 .
C8 H8C 0.9600 .
P3 F2 1.494(13) 3_565
P3 F2 1.494(13) 2_665
P3 F2 1.494(13) .
P3 F1 1.559(13) .
P3 F1 1.559(13) 3_565
P3 F1 1.559(13) 2_665
